data_1546589
loop_
_publ_author_name
'Meloccaro, Alexandra'
'Zimmerman, Joshua R.'
'Eichhorn, David M.'

_publ_section_title
;
 Bis{2-[({[3-(dimethylazaniumyl)propyl]imino}methyl)phenyl]sulfanido}nickel(II)
 tetraphenylborate
;
_journal_coeditor_code BV4008
_journal_issue 7
_journal_name_full IUCrData
_journal_page_first x171067
_journal_paper_doi 10.1107/S2414314617010677
_journal_volume 2
_journal_year 2017
_chemical_formula_iupac '[Ni (C12 H18 N2 S2)2] (C24 H20 B)2'
_chemical_formula_moiety 'C24 H36 N4 Ni S2 2+, 2(C24 H20 B -)'
_chemical_formula_sum 'C72 H76 B2 N4 Ni S2'
_chemical_formula_weight 1141.81
_chemical_name_systematic
;
Bis{2-[({[3-(dimethylazaniumyl)propyl]imino}methyl)phenyl]sulfanido}nickel(II)
tetraphenylborate
;
_space_group_crystal_system monoclinic
_space_group_IT_number 15
_space_group_name_Hall '-C 2yc'
_space_group_name_H-M_alt 'C 1 2/c 1'
_symmetry_space_group_name_Hall '-C 2yc'
_symmetry_space_group_name_H-M 'C 1 2/c 1'
_atom_sites_solution_hydrogens geom
_atom_sites_solution_primary dual
_audit_creation_method
;
Olex2 1.2
(compiled 2017.01.04 svn.r3372 for OlexSys, GUI svn.r5289)
;
_cell_angle_alpha 90
_cell_angle_beta 99.419(4)
_cell_angle_gamma 90
_cell_formula_units_Z 4
_cell_length_a 16.376(2)
_cell_length_b 9.9864(14)
_cell_length_c 36.605(5)
_cell_measurement_reflns_used 4652
_cell_measurement_temperature 150
_cell_measurement_theta_max 24.344
_cell_measurement_theta_min 2.561
_cell_volume 5905.6(14)
_computing_cell_refinement
;
SAINT (Bruker, 2013)
;
_computing_data_collection
;
APEX2 (Bruker, 2013)
;
_computing_data_reduction
;
SAINT (Bruker, 2013)
;
_computing_molecular_graphics
;
<i>OLEX2</i> (Dolomanov <i>et al.</i>,  2009)
;
_computing_publication_material
;
<i>OLEX2</i> (Dolomanov <i>et al.</i>,  2009)
;
_computing_structure_refinement
;
<i>XL</i> (Sheldrick, 2008)
;
_computing_structure_solution
;
SHELXT (Sheldrick, 2015)
;
_diffrn_ambient_temperature 150
_diffrn_detector_area_resol_mean 5.6
_diffrn_measured_fraction_theta_full 0.993
_diffrn_measured_fraction_theta_max 0.981
_diffrn_measurement_device 'three-circle diffractometer'
_diffrn_measurement_device_type 'Bruker APEXII CCD'
_diffrn_measurement_method '\f and \w scans'
_diffrn_radiation_monochromator graphite
_diffrn_radiation_type MoK\a
_diffrn_radiation_wavelength 0.71073
_diffrn_reflns_av_R_equivalents 0.0757
_diffrn_reflns_limit_h_max 20
_diffrn_reflns_limit_h_min -20
_diffrn_reflns_limit_k_max 12
_diffrn_reflns_limit_k_min -12
_diffrn_reflns_limit_l_max 46
_diffrn_reflns_limit_l_min -46
_diffrn_reflns_number 30373
_diffrn_reflns_theta_full 25.242
_diffrn_reflns_theta_max 27.118
_diffrn_reflns_theta_min 3.052
_diffrn_standards_number 0
_exptl_absorpt_coefficient_mu 0.447
_exptl_absorpt_correction_T_max 0.7455
_exptl_absorpt_correction_T_min 0.5989
_exptl_absorpt_correction_type numerical
_exptl_absorpt_process_details
;
(SADABS; Bruker, 2012)
;
_exptl_crystal_colour violet
_exptl_crystal_density_diffrn 1.284
_exptl_crystal_description block
_exptl_crystal_F_000 2424
_exptl_crystal_size_max 0.627
_exptl_crystal_size_mid 0.597
_exptl_crystal_size_min 0.342
_refine_diff_density_max 0.302
_refine_diff_density_min -0.710
_refine_ls_extinction_method none
_refine_ls_goodness_of_fit_ref 1.046
_refine_ls_hydrogen_treatment constr
_refine_ls_matrix_type full
_refine_ls_number_parameters 368
_refine_ls_number_reflns 6401
_refine_ls_number_restraints 0
_refine_ls_restrained_S_all 1.046
_refine_ls_R_factor_all 0.0932
_refine_ls_R_factor_gt 0.0542
_refine_ls_shift/su_max 0.001
_refine_ls_shift/su_mean 0.000
_refine_ls_structure_factor_coef Fsqd
_refine_ls_weighting_details 'w=1/[\s^2^(Fo^2^)+(0.0290P)^2^+11.6381P] where P=(Fo^2^+2Fc^2^)/3'
_refine_ls_weighting_scheme calc
_refine_ls_wR_factor_gt 0.0983
_refine_ls_wR_factor_ref 0.1091
_reflns_number_gt 4454
_reflns_number_total 6401
_reflns_threshold_expression 'I > 2\s(I)'
_cod_data_source_file bv4008sup1.cif
_cod_data_source_block I
_cod_database_code 1546589
_shelx_space_group_comment
;
The symmetry employed for this shelxl refinement is uniquely defined
by the following loop, which should always be used as a source of
symmetry information in preference to the above space-group names.
They are only intended as comments.
;
_shelxl_version_number .2013

loop_
_space_group_symop_operation_xyz
'x, y, z'
'-x, y, -z+1/2'
'x+1/2, y+1/2, z'
'-x+1/2, y+1/2, -z+1/2'
'-x, -y, -z'
'x, -y, z-1/2'
'-x+1/2, -y+1/2, -z'
'x+1/2, -y+1/2, z-1/2'

loop_
_atom_site_type_symbol
_atom_site_label
_atom_site_fract_x
_atom_site_fract_y
_atom_site_fract_z
_atom_site_U_iso_or_equiv
_atom_site_adp_type
_atom_site_calc_flag
_atom_site_occupancy
Ni Ni1 0.5000 0.94419(5) 0.7500 0.01869(13) Uani d 1
S S1 0.40969(4) 1.10165(7) 0.75171(2) 0.02515(18) Uani d 1
N N1 0.41471(13) 0.8114(2) 0.73848(6) 0.0198(5) Uani d 1
N N2 0.40986(14) 0.9765(2) 0.62926(6) 0.0281(6) Uani d 1
H H2 0.4357 0.9225 0.6120 0.034 Uiso calc 1
C C18 0.50475(16) 0.4326(3) 0.66288(7) 0.0220(6) Uani d 1
H H18 0.4515 0.4090 0.6518 0.026 Uiso calc 1
C C3 0.26569(17) 0.8453(3) 0.80122(8) 0.0271(7) Uani d 1
H H3 0.2463 0.7577 0.7984 0.033 Uiso calc 1
C C2 0.32047(16) 0.8932(3) 0.77834(7) 0.0211(6) Uani d 1
C C17 0.52741(18) 0.4125(3) 0.70094(8) 0.0275(7) Uani d 1
H H17 0.4896 0.3758 0.7145 0.033 Uiso calc 1
C C15 0.66161(19) 0.4988(3) 0.69757(8) 0.0285(7) Uani d 1
H H15 0.7149 0.5210 0.7089 0.034 Uiso calc 1
C C13 0.55877(17) 0.4869(2) 0.64052(7) 0.0209(6) Uani d 1
C C1 0.34617(17) 0.8015(3) 0.75121(7) 0.0218(6) Uani d 1
H H1 0.3107 0.7315 0.7426 0.026 Uiso calc 1
C C31 0.45004(16) 0.4282(3) 0.57731(7) 0.0208(6) Uani d 1
C C16 0.60599(19) 0.4470(3) 0.71857(8) 0.0281(6) Uani d 1
H H16 0.6211 0.4356 0.7440 0.034 Uiso calc 1
C C14 0.63840(17) 0.5177(3) 0.65982(8) 0.0253(6) Uani d 1
H H14 0.6773 0.5526 0.6465 0.030 Uiso calc 1
C C6 0.31900(17) 1.1093(3) 0.80796(8) 0.0274(7) Uani d 1
H H6 0.3353 1.1985 0.8102 0.033 Uiso calc 1
C C19 0.61271(16) 0.4398(3) 0.57707(7) 0.0209(6) Uani d 1
C C32 0.37278(16) 0.4651(3) 0.58659(8) 0.0247(6) Uani d 1
H H32 0.3711 0.5340 0.6035 0.030 Uiso calc 1
C C5 0.26801(18) 1.0579(3) 0.83128(8) 0.0318(7) Uani d 1
H H5 0.2522 1.1123 0.8495 0.038 Uiso calc 1
C C25 0.52708(16) 0.6677(3) 0.58324(8) 0.0215(6) Uani d 1
C C8 0.42913(17) 0.7166(3) 0.70892(7) 0.0226(6) Uani d 1
H H8A 0.3794 0.6643 0.7011 0.027 Uiso calc 1
H H8B 0.4734 0.6555 0.7186 0.027 Uiso calc 1
C C7 0.34641(16) 1.0285(3) 0.78095(7) 0.0223(6) Uani d 1
C C4 0.24024(17) 0.9263(3) 0.82782(8) 0.0303(7) Uani d 1
H H4 0.2050 0.8932 0.8432 0.036 Uiso calc 1
C C33 0.29891(18) 0.4027(3) 0.57146(8) 0.0303(7) Uani d 1
H H33 0.2496 0.4292 0.5788 0.036 Uiso calc 1
C C34 0.29856(18) 0.3015(3) 0.54565(8) 0.0297(7) Uani d 1
H H34 0.2494 0.2591 0.5356 0.036 Uiso calc 1
C C36 0.44618(18) 0.3265(3) 0.55081(7) 0.0241(6) Uani d 1
H H36 0.4952 0.2989 0.5434 0.029 Uiso calc 1
C C35 0.37274(18) 0.2643(3) 0.53491(8) 0.0292(7) Uani d 1
H H35 0.3735 0.1980 0.5171 0.035 Uiso calc 1
C C24 0.64779(17) 0.3167(3) 0.59048(8) 0.0253(6) Uani d 1
H H24 0.6304 0.2786 0.6111 0.030 Uiso calc 1
C C26 0.57679(17) 0.7696(3) 0.60160(8) 0.0261(6) Uani d 1
H H26 0.6133 0.7481 0.6230 0.031 Uiso calc 1
C C23 0.70681(19) 0.2500(3) 0.57433(8) 0.0337(7) Uani d 1
H H23 0.7279 0.1686 0.5840 0.040 Uiso calc 1
C C20 0.64204(17) 0.4912(3) 0.54601(7) 0.0252(6) Uani d 1
H H20 0.6209 0.5721 0.5361 0.030 Uiso calc 1
C C9 0.45220(17) 0.7912(3) 0.67557(7) 0.0253(6) Uani d 1
H H9A 0.5018 0.8436 0.6835 0.030 Uiso calc 1
H H9B 0.4645 0.7266 0.6574 0.030 Uiso calc 1
C C21 0.70175(18) 0.4253(3) 0.52945(8) 0.0337(7) Uani d 1
H H21 0.7194 0.4624 0.5088 0.040 Uiso calc 1
C C30 0.47271(19) 0.7095(3) 0.55167(8) 0.0328(7) Uani d 1
H H30 0.4379 0.6462 0.5385 0.039 Uiso calc 1
C C22 0.7346(2) 0.3050(3) 0.54369(8) 0.0371(8) Uani d 1
H H22 0.7749 0.2614 0.5329 0.045 Uiso calc 1
C C10 0.38377(18) 0.8832(3) 0.65759(8) 0.0294(7) Uani d 1
H H10A 0.3378 0.8291 0.6457 0.035 Uiso calc 1
H H10B 0.3644 0.9360 0.6767 0.035 Uiso calc 1
C C29 0.4683(2) 0.8411(3) 0.53907(10) 0.0410(8) Uani d 1
H H29 0.4311 0.8639 0.5180 0.049 Uiso calc 1
C C27 0.57369(19) 0.9017(3) 0.58911(9) 0.0346(8) Uani d 1
H H27 0.6086 0.9654 0.6019 0.042 Uiso calc 1
C C28 0.5191(2) 0.9386(3) 0.55781(9) 0.0386(8) Uani d 1
H H28 0.5165 1.0267 0.5495 0.046 Uiso calc 1
C C11 0.4715(2) 1.0792(3) 0.64582(9) 0.0417(8) Uani d 1
H H11A 0.4503 1.1264 0.6651 0.063 Uiso calc 1
H H11B 0.4813 1.1413 0.6270 0.063 Uiso calc 1
H H11C 0.5225 1.0357 0.6560 0.063 Uiso calc 1
C C12 0.3369(2) 1.0444(4) 0.60779(10) 0.0535(10) Uani d 1
H H12A 0.2976 0.9785 0.5970 0.080 Uiso calc 1
H H12B 0.3542 1.0973 0.5885 0.080 Uiso calc 1
H H12C 0.3119 1.1014 0.6239 0.080 Uiso calc 1
B B1 0.53614(19) 0.5067(3) 0.59512(9) 0.0214(7) Uani d 1

loop_
_atom_site_aniso_label
_atom_site_aniso_U_11
_atom_site_aniso_U_22
_atom_site_aniso_U_33
_atom_site_aniso_U_12
_atom_site_aniso_U_13
_atom_site_aniso_U_23
Ni1 0.0205(3) 0.0140(2) 0.0217(3) 0.000 0.0037(2) 0.000
S1 0.0272(4) 0.0168(3) 0.0323(4) 0.0024(3) 0.0072(3) 0.0020(3)
N1 0.0215(12) 0.0168(11) 0.0205(12) 0.0004(9) 0.0020(10) 0.0006(9)
N2 0.0271(14) 0.0309(14) 0.0257(14) -0.0052(11) 0.0028(11) 0.0043(11)
C18 0.0215(14) 0.0193(13) 0.0264(15) -0.0002(11) 0.0080(12) 0.0000(12)
C3 0.0209(15) 0.0306(15) 0.0304(17) 0.0036(12) 0.0057(13) 0.0045(13)
C2 0.0198(14) 0.0234(13) 0.0197(15) 0.0043(11) 0.0019(12) 0.0027(11)
C17 0.0355(17) 0.0231(15) 0.0268(16) 0.0032(12) 0.0140(14) 0.0013(12)
C15 0.0333(17) 0.0238(14) 0.0265(16) -0.0030(13) -0.0005(13) -0.0022(13)
C13 0.0249(15) 0.0148(13) 0.0235(15) 0.0011(11) 0.0058(12) -0.0006(11)
C1 0.0216(15) 0.0202(13) 0.0227(15) -0.0010(11) 0.0009(12) 0.0008(12)
C31 0.0238(14) 0.0189(13) 0.0195(14) 0.0005(11) 0.0033(11) 0.0046(11)
C16 0.0443(18) 0.0236(14) 0.0162(14) 0.0084(14) 0.0040(13) 0.0005(12)
C14 0.0261(16) 0.0234(15) 0.0269(16) -0.0033(12) 0.0055(13) 0.0032(12)
C6 0.0253(16) 0.0261(15) 0.0294(17) 0.0058(12) 0.0007(13) -0.0009(13)
C19 0.0200(14) 0.0239(14) 0.0182(14) -0.0049(12) 0.0014(11) -0.0020(12)
C32 0.0271(16) 0.0226(15) 0.0243(15) 0.0015(12) 0.0044(12) -0.0014(12)
C5 0.0281(16) 0.0417(18) 0.0258(16) 0.0114(15) 0.0051(13) -0.0018(14)
C25 0.0188(14) 0.0219(14) 0.0247(15) 0.0015(11) 0.0066(12) 0.0012(12)
C8 0.0278(16) 0.0179(13) 0.0210(15) -0.0010(11) 0.0011(12) -0.0029(11)
C7 0.0204(14) 0.0223(14) 0.0228(15) 0.0040(11) -0.0001(12) 0.0020(11)
C4 0.0257(16) 0.0400(18) 0.0275(16) 0.0073(13) 0.0107(13) 0.0057(14)
C33 0.0210(15) 0.0350(16) 0.0346(18) 0.0023(13) 0.0036(13) 0.0070(14)
C34 0.0267(16) 0.0303(16) 0.0290(17) -0.0076(13) -0.0047(13) 0.0062(13)
C36 0.0264(15) 0.0236(14) 0.0228(15) 0.0014(12) 0.0056(12) 0.0024(12)
C35 0.0368(18) 0.0244(15) 0.0246(16) -0.0023(13) -0.0005(14) -0.0016(12)
C24 0.0279(16) 0.0264(15) 0.0227(15) 0.0027(12) 0.0072(13) 0.0028(12)
C26 0.0264(16) 0.0244(15) 0.0274(16) -0.0002(12) 0.0045(13) -0.0011(12)
C23 0.0368(19) 0.0320(17) 0.0325(18) 0.0129(14) 0.0062(15) 0.0018(14)
C20 0.0232(15) 0.0291(15) 0.0226(15) 0.0021(12) 0.0018(12) 0.0022(12)
C9 0.0274(16) 0.0258(15) 0.0231(16) -0.0010(12) 0.0050(13) -0.0060(12)
C21 0.0340(17) 0.0462(19) 0.0227(16) -0.0015(15) 0.0093(13) 0.0014(14)
C30 0.0345(18) 0.0277(16) 0.0337(18) -0.0060(14) -0.0011(14) 0.0044(14)
C22 0.0356(18) 0.050(2) 0.0288(18) 0.0124(16) 0.0132(15) -0.0058(15)
C10 0.0286(17) 0.0350(16) 0.0246(16) -0.0058(13) 0.0045(13) 0.0067(13)
C29 0.038(2) 0.0376(18) 0.045(2) 0.0018(15) -0.0015(16) 0.0166(16)
C27 0.0342(18) 0.0243(15) 0.047(2) -0.0066(13) 0.0123(16) -0.0037(14)
C28 0.0411(19) 0.0229(15) 0.054(2) 0.0015(15) 0.0138(17) 0.0105(15)
C11 0.047(2) 0.0361(18) 0.042(2) -0.0135(16) 0.0049(16) 0.0022(15)
C12 0.043(2) 0.063(2) 0.051(2) -0.0031(19) -0.0010(17) 0.029(2)
B1 0.0221(17) 0.0225(15) 0.0198(17) -0.0004(13) 0.0043(13) 0.0031(13)

loop_
_atom_type_symbol
_atom_type_description
_atom_type_scat_dispersion_real
_atom_type_scat_dispersion_imag
_atom_type_scat_source
C C 0.0033 0.0016 'International Tables Vol C Tables 4.2.6.8 and 6.1.1.4'
H H 0.0000 0.0000 'International Tables Vol C Tables 4.2.6.8 and 6.1.1.4'
B B 0.0013 0.0007 'International Tables Vol C Tables 4.2.6.8 and 6.1.1.4'
N N 0.0061 0.0033 'International Tables Vol C Tables 4.2.6.8 and 6.1.1.4'
Ni Ni 0.3393 1.1124 'International Tables Vol C Tables 4.2.6.8 and 6.1.1.4'
S S 0.1246 0.1234 'International Tables Vol C Tables 4.2.6.8 and 6.1.1.4'

loop_
_geom_angle_atom_site_label_1
_geom_angle_atom_site_label_2
_geom_angle_atom_site_label_3
_geom_angle_site_symmetry_1
_geom_angle_site_symmetry_3
_geom_angle
_geom_angle_publ_flag
S1 Ni1 S1 . 2_656 86.93(4) y
N1 Ni1 S1 . 2_656 165.78(7) y
N1 Ni1 S1 2_656 . 165.78(7) y
N1 Ni1 S1 . . 91.85(7) y
N1 Ni1 S1 2_656 2_656 91.85(7) y
N1 Ni1 N1 2_656 . 92.73(13) y
C7 S1 Ni1 . . 100.86(9) ?
C1 N1 Ni1 . . 128.23(19) ?
C1 N1 C8 . . 117.8(2) ?
C8 N1 Ni1 . . 113.76(16) ?
C10 N2 H2 . . 107.8 ?
C11 N2 H2 . . 107.8 ?
C11 N2 C10 . . 113.2(2) ?
C12 N2 H2 . . 107.8 ?
C12 N2 C10 . . 110.7(2) ?
C12 N2 C11 . . 109.5(3) ?
C17 C18 H18 . . 118.5 ?
C17 C18 C13 . . 123.1(3) ?
C13 C18 H18 . . 118.5 ?
C2 C3 H3 . . 119.5 ?
C4 C3 H3 . . 119.5 ?
C4 C3 C2 . . 121.0(3) ?
C3 C2 C1 . . 118.2(2) ?
C3 C2 C7 . . 119.9(2) ?
C7 C2 C1 . . 121.8(2) ?
C18 C17 H17 . . 119.9 ?
C16 C17 C18 . . 120.3(3) ?
C16 C17 H17 . . 119.9 ?
C16 C15 H15 . . 119.8 ?
C16 C15 C14 . . 120.5(3) ?
C14 C15 H15 . . 119.8 ?
C18 C13 C14 . . 114.2(2) ?
C18 C13 B1 . . 124.8(2) ?
C14 C13 B1 . . 120.9(2) ?
N1 C1 C2 . . 124.2(2) ?
N1 C1 H1 . . 117.9 ?
C2 C1 H1 . . 117.9 ?
C32 C31 B1 . . 121.5(2) ?
C36 C31 C32 . . 114.6(2) ?
C36 C31 B1 . . 123.9(2) ?
C17 C16 H16 . . 120.7 ?
C15 C16 C17 . . 118.6(3) ?
C15 C16 H16 . . 120.7 ?
C15 C14 C13 . . 123.3(3) ?
C15 C14 H14 . . 118.3 ?
C13 C14 H14 . . 118.3 ?
C5 C6 H6 . . 119.5 ?
C5 C6 C7 . . 120.9(3) ?
C7 C6 H6 . . 119.5 ?
C24 C19 B1 . . 120.4(2) ?
C20 C19 C24 . . 115.3(2) ?
C20 C19 B1 . . 124.1(2) ?
C31 C32 H32 . . 118.6 ?
C33 C32 C31 . . 122.8(3) ?
C33 C32 H32 . . 118.6 ?
C6 C5 H5 . . 119.5 ?
C6 C5 C4 . . 121.0(3) ?
C4 C5 H5 . . 119.5 ?
C26 C25 B1 . . 123.7(2) ?
C30 C25 C26 . . 114.8(2) ?
C30 C25 B1 . . 121.3(2) ?
N1 C8 H8A . . 109.4 ?
N1 C8 H8B . . 109.4 ?
N1 C8 C9 . . 111.1(2) ?
H8A C8 H8B . . 108.0 ?
C9 C8 H8A . . 109.4 ?
C9 C8 H8B . . 109.4 ?
C2 C7 S1 . . 123.6(2) ?
C6 C7 S1 . . 118.4(2) ?
C6 C7 C2 . . 118.0(2) ?
C3 C4 C5 . . 119.1(3) ?
C3 C4 H4 . . 120.5 ?
C5 C4 H4 . . 120.5 ?
C32 C33 H33 . . 119.8 ?
C34 C33 C32 . . 120.3(3) ?
C34 C33 H33 . . 119.8 ?
C33 C34 H34 . . 120.6 ?
C33 C34 C35 . . 118.9(3) ?
C35 C34 H34 . . 120.6 ?
C31 C36 H36 . . 118.3 ?
C35 C36 C31 . . 123.4(3) ?
C35 C36 H36 . . 118.3 ?
C34 C35 C36 . . 119.9(3) ?
C34 C35 H35 . . 120.1 ?
C36 C35 H35 . . 120.1 ?
C19 C24 H24 . . 118.5 ?
C23 C24 C19 . . 123.0(3) ?
C23 C24 H24 . . 118.5 ?
C25 C26 H26 . . 118.6 ?
C27 C26 C25 . . 122.8(3) ?
C27 C26 H26 . . 118.6 ?
C24 C23 H23 . . 120.0 ?
C24 C23 C22 . . 119.9(3) ?
C22 C23 H23 . . 120.0 ?
C19 C20 H20 . . 118.7 ?
C21 C20 C19 . . 122.5(3) ?
C21 C20 H20 . . 118.7 ?
C8 C9 H9A . . 109.1 ?
C8 C9 H9B . . 109.1 ?
H9A C9 H9B . . 107.9 ?
C10 C9 C8 . . 112.4(2) ?
C10 C9 H9A . . 109.1 ?
C10 C9 H9B . . 109.1 ?
C20 C21 H21 . . 119.9 ?
C22 C21 C20 . . 120.2(3) ?
C22 C21 H21 . . 119.9 ?
C25 C30 H30 . . 118.4 ?
C29 C30 C25 . . 123.1(3) ?
C29 C30 H30 . . 118.4 ?
C23 C22 H22 . . 120.4 ?
C21 C22 C23 . . 119.2(3) ?
C21 C22 H22 . . 120.4 ?
N2 C10 C9 . . 113.7(2) ?
N2 C10 H10A . . 108.8 ?
N2 C10 H10B . . 108.8 ?
C9 C10 H10A . . 108.8 ?
C9 C10 H10B . . 108.8 ?
H10A C10 H10B . . 107.7 ?
C30 C29 H29 . . 119.8 ?
C28 C29 C30 . . 120.3(3) ?
C28 C29 H29 . . 119.8 ?
C26 C27 H27 . . 119.7 ?
C28 C27 C26 . . 120.5(3) ?
C28 C27 H27 . . 119.7 ?
C29 C28 H28 . . 120.8 ?
C27 C28 C29 . . 118.5(3) ?
C27 C28 H28 . . 120.8 ?
N2 C11 H11A . . 109.5 ?
N2 C11 H11B . . 109.5 ?
N2 C11 H11C . . 109.5 ?
H11A C11 H11B . . 109.5 ?
H11A C11 H11C . . 109.5 ?
H11B C11 H11C . . 109.5 ?
N2 C12 H12A . . 109.5 ?
N2 C12 H12B . . 109.5 ?
N2 C12 H12C . . 109.5 ?
H12A C12 H12B . . 109.5 ?
H12A C12 H12C . . 109.5 ?
H12B C12 H12C . . 109.5 ?
C13 B1 C25 . . 112.0(2) ?
C31 B1 C13 . . 112.1(2) ?
C31 B1 C25 . . 108.8(2) ?
C19 B1 C13 . . 107.1(2) ?
C19 B1 C31 . . 107.8(2) ?
C19 B1 C25 . . 109.1(2) ?

loop_
_geom_bond_atom_site_label_1
_geom_bond_atom_site_label_2
_geom_bond_site_symmetry_2
_geom_bond_distance
_geom_bond_publ_flag
Ni1 S1 . 2.1665(8) y
Ni1 S1 2_656 2.1665(8) ?
Ni1 N1 2_656 1.922(2) ?
Ni1 N1 . 1.922(2) y
S1 C7 . 1.765(3) ?
N1 C1 . 1.287(3) ?
N1 C8 . 1.485(3) ?
N2 H2 . 0.9800 ?
N2 C10 . 1.507(3) ?
N2 C11 . 1.496(4) ?
N2 C12 . 1.482(4) ?
C18 H18 . 0.9300 ?
C18 C17 . 1.396(4) ?
C18 C13 . 1.409(4) ?
C3 H3 . 0.9300 ?
C3 C2 . 1.408(4) ?
C3 C4 . 1.381(4) ?
C2 C1 . 1.463(4) ?
C2 C7 . 1.414(4) ?
C17 H17 . 0.9300 ?
C17 C16 . 1.385(4) ?
C15 H15 . 0.9300 ?
C15 C16 . 1.385(4) ?
C15 C14 . 1.385(4) ?
C13 C14 . 1.412(4) ?
C13 B1 . 1.654(4) ?
C1 H1 . 0.9300 ?
C31 C32 . 1.411(4) ?
C31 C36 . 1.399(4) ?
C31 B1 . 1.651(4) ?
C16 H16 . 0.9300 ?
C14 H14 . 0.9300 ?
C6 H6 . 0.9300 ?
C6 C5 . 1.387(4) ?
C6 C7 . 1.406(4) ?
C19 C24 . 1.411(4) ?
C19 C20 . 1.402(4) ?
C19 B1 . 1.651(4) ?
C32 H32 . 0.9300 ?
C32 C33 . 1.392(4) ?
C5 H5 . 0.9300 ?
C5 C4 . 1.390(4) ?
C25 C26 . 1.404(4) ?
C25 C30 . 1.402(4) ?
C25 B1 . 1.665(4) ?
C8 H8A . 0.9700 ?
C8 H8B . 0.9700 ?
C8 C9 . 1.529(4) ?
C4 H4 . 0.9300 ?
C33 H33 . 0.9300 ?
C33 C34 . 1.383(4) ?
C34 H34 . 0.9300 ?
C34 C35 . 1.387(4) ?
C36 H36 . 0.9300 ?
C36 C35 . 1.393(4) ?
C35 H35 . 0.9300 ?
C24 H24 . 0.9300 ?
C24 C23 . 1.383(4) ?
C26 H26 . 0.9300 ?
C26 C27 . 1.394(4) ?
C23 H23 . 0.9300 ?
C23 C22 . 1.391(4) ?
C20 H20 . 0.9300 ?
C20 C21 . 1.396(4) ?
C9 H9A . 0.9700 ?
C9 H9B . 0.9700 ?
C9 C10 . 1.513(4) ?
C21 H21 . 0.9300 ?
C21 C22 . 1.384(4) ?
C30 H30 . 0.9300 ?
C30 C29 . 1.391(4) ?
C22 H22 . 0.9300 ?
C10 H10A . 0.9700 ?
C10 H10B . 0.9700 ?
C29 H29 . 0.9300 ?
C29 C28 . 1.386(4) ?
C27 H27 . 0.9300 ?
C27 C28 . 1.383(4) ?
C28 H28 . 0.9300 ?
C11 H11A . 0.9600 ?
C11 H11B . 0.9600 ?
C11 H11C . 0.9600 ?
C12 H12A . 0.9600 ?
C12 H12B . 0.9600 ?
C12 H12C . 0.9600 ?

loop_
_geom_hbond_atom_site_label_D
_geom_hbond_atom_site_label_H
_geom_hbond_atom_site_label_A
_geom_hbond_distance_DH
_geom_hbond_distance_HA
_geom_hbond_distance_DA
_geom_hbond_angle_DHA
N2 H2 Cg 0.98 2.54 3.510(3) 171

_cod_database_fobs_code 1546589
